data_2239984
loop_
_publ_author_name
'Jeon, Youngeun'
'Kang, Gihaeng'
'Lee, Sangjin'
'Kim, Tae Ho'

_publ_section_title
;
 Crystal structure of flufenoxuron: a benzoylurea pesticide
;
_journal_coeditor_code SU2781
_journal_issue 10
_journal_name_full 'Acta Crystallographica Section E'
_journal_page_first o1110
_journal_paper_doi 10.1107/S1600536814020649
_journal_volume 70
_journal_year 2014
_chemical_formula_iupac 'C21 H11 Cl F6 N2 O3'
_chemical_formula_moiety 'C21 H11 Cl F6 N2 O3'
_chemical_formula_sum 'C21 H11 Cl F6 N2 O3'
_chemical_formula_weight 488.77
_chemical_name_systematic
1-[4-(5-chloro-\a,\a,\a-trifluoro-<i>p</i>-tolyloxy)-2-fluorophenyl]-3-(2,6-difluorobenzoyl)urea
_space_group_IT_number 2
_symmetry_cell_setting triclinic
_symmetry_space_group_name_Hall '-P 1'
_symmetry_space_group_name_H-M 'P -1'
_atom_sites_solution_hydrogens geom
_atom_sites_solution_primary direct
_atom_sites_solution_secondary difmap
_audit_creation_method SHELXTL
_cell_angle_alpha 62.520(9)
_cell_angle_beta 75.874(8)
_cell_angle_gamma 81.831(8)
_cell_formula_units_Z 2
_cell_length_a 10.017(2)
_cell_length_b 10.640(2)
_cell_length_c 10.677(2)
_cell_measurement_reflns_used 8341
_cell_measurement_temperature 173(2)
_cell_measurement_theta_max 28.36
_cell_measurement_theta_min 2.20
_cell_volume 978.5(3)
_computing_cell_refinement 'SAINT (Bruker, 2009)'
_computing_data_collection 'APEX2 (Bruker, 2009)'
_computing_data_reduction 'SAINT (Bruker, 2009)'
_computing_molecular_graphics 'DIAMOND (Brandenburg, 2010)'
_computing_publication_material 'SHELXTL (Sheldrick, 2008)'
_computing_structure_refinement 'SHELXTL (Sheldrick, 2008)'
_computing_structure_solution 'SHELXTL (Sheldrick, 2008)'
_diffrn_ambient_temperature 173(2)
_diffrn_measured_fraction_theta_full 0.994
_diffrn_measured_fraction_theta_max 0.994
_diffrn_measurement_device_type 'Bruker APEXII CCD'
_diffrn_measurement_method '\f and \w scans'
_diffrn_radiation_monochromator graphite
_diffrn_radiation_source 'fine-focus sealed tube'
_diffrn_radiation_type MoK\a
_diffrn_radiation_wavelength 0.71073
_diffrn_reflns_av_R_equivalents 0.0230
_diffrn_reflns_av_sigmaI/netI 0.0181
_diffrn_reflns_limit_h_max 12
_diffrn_reflns_limit_h_min -12
_diffrn_reflns_limit_k_max 13
_diffrn_reflns_limit_k_min -13
_diffrn_reflns_limit_l_max 13
_diffrn_reflns_limit_l_min -13
_diffrn_reflns_number 14229
_diffrn_reflns_theta_full 26.00
_diffrn_reflns_theta_max 26.00
_diffrn_reflns_theta_min 2.10
_exptl_absorpt_coefficient_mu 0.280
_exptl_absorpt_correction_T_max 0.9256
_exptl_absorpt_correction_T_min 0.9082
_exptl_absorpt_correction_type multi-scan
_exptl_absorpt_process_details '(SADABS; Bruker, 2009)'
_exptl_crystal_colour colourless
_exptl_crystal_density_diffrn 1.659
_exptl_crystal_density_method 'not measured'
_exptl_crystal_description Block
_exptl_crystal_F_000 492
_exptl_crystal_size_max 0.35
_exptl_crystal_size_mid 0.30
_exptl_crystal_size_min 0.28
_refine_diff_density_max 0.267
_refine_diff_density_min -0.301
_refine_ls_extinction_method none
_refine_ls_goodness_of_fit_ref 1.071
_refine_ls_hydrogen_treatment constr
_refine_ls_matrix_type full
_refine_ls_number_parameters 298
_refine_ls_number_reflns 3822
_refine_ls_number_restraints 0
_refine_ls_restrained_S_all 1.071
_refine_ls_R_factor_all 0.0428
_refine_ls_R_factor_gt 0.0378
_refine_ls_shift/su_max 0.001
_refine_ls_shift/su_mean 0.000
_refine_ls_structure_factor_coef Fsqd
_refine_ls_weighting_details 'calc w=1/[\s^2^(Fo^2^)+(0.0571P)^2^+0.2919P] where P=(Fo^2^+2Fc^2^)/3'
_refine_ls_weighting_scheme calc
_refine_ls_wR_factor_gt 0.1043
_refine_ls_wR_factor_ref 0.1076
_reflns_number_gt 3324
_reflns_number_total 3822
_reflns_threshold_expression I>2\s(I)
_cod_data_source_file su2781sup1.cif
_cod_data_source_block I
_cod_original_cell_volume 978.4(4)
_cod_database_code 2239984
_cod_database_fobs_code 2239984

loop_
_symmetry_equiv_pos_as_xyz
'x, y, z'
'-x, -y, -z'

loop_
_atom_site_type_symbol
_atom_site_label
_atom_site_fract_x
_atom_site_fract_y
_atom_site_fract_z
_atom_site_U_iso_or_equiv
_atom_site_adp_type
_atom_site_calc_flag
_atom_site_refinement_flags
_atom_site_occupancy
_atom_site_symmetry_multiplicity
Cl Cl1 1.05546(6) -0.22505(6) 1.07307(7) 0.06363(18) Uani d . 1 1
F F1 0.72246(14) 0.77531(13) 0.68591(13) 0.0641(3) Uani d . 1 1
F F2 0.69987(15) 0.81354(13) 0.23893(12) 0.0675(4) Uani d . 1 1
F F3 0.60803(12) 0.16340(12) 0.85938(13) 0.0628(3) Uani d . 1 1
F F4 1.49311(11) -0.44174(14) 0.79601(15) 0.0679(4) Uani d . 1 1
F F5 1.39871(13) -0.60799(15) 0.79606(16) 0.0717(4) Uani d . 1 1
F F6 1.41608(12) -0.61650(13) 0.99444(13) 0.0641(3) Uani d . 1 1
N N1 0.66935(13) 0.55105(12) 0.51095(14) 0.0308(3) Uani d . 1 1
H H1 0.5984 0.5943 0.4709 0.037 Uiso calc R 1 1
N N2 0.78988(14) 0.33879(13) 0.61862(17) 0.0392(3) Uani d . 1 1
H H2 0.8522 0.3912 0.6156 0.047 Uiso calc R 1 1
O O1 0.86135(14) 0.59246(13) 0.56208(18) 0.0583(4) Uani d . 1 1
O O2 0.59312(11) 0.34257(11) 0.55010(13) 0.0374(3) Uani d . 1 1
O O3 0.87566(11) -0.24450(11) 0.90357(13) 0.0390(3) Uani d . 1 1
C C1 0.70453(17) 0.85551(18) 0.5500(2) 0.0403(4) Uani d . 1 1
C C2 0.67730(18) 0.99811(19) 0.5047(2) 0.0499(5) Uani d . 1 1
H H2A 0.6733 1.0404 0.5669 0.060 Uiso calc R 1 1
C C3 0.6561(2) 1.07764(19) 0.3669(3) 0.0555(5) Uani d . 1 1
H H3 0.6367 1.1766 0.3335 0.067 Uiso calc R 1 1
C C4 0.6621(2) 1.0175(2) 0.2763(2) 0.0560(5) Uani d . 1 1
H H4 0.6475 1.0735 0.1809 0.067 Uiso calc R 1 1
C C5 0.68988(18) 0.87424(18) 0.32706(19) 0.0419(4) Uani d . 1 1
C C6 0.71198(15) 0.78873(15) 0.46415(18) 0.0339(3) Uani d . 1 1
C C7 0.75540(16) 0.63483(16) 0.51697(18) 0.0355(4) Uani d . 1 1
C C8 0.68046(15) 0.40302(15) 0.56139(16) 0.0296(3) Uani d . 1 1
C C9 0.81003(16) 0.18930(15) 0.68433(18) 0.0332(3) Uani d . 1 1
C C10 0.92643(16) 0.12655(16) 0.63537(19) 0.0384(4) Uani d . 1 1
H H10 0.9899 0.1833 0.5515 0.046 Uiso calc R 1 1
C C11 0.95320(16) -0.01844(17) 0.70618(19) 0.0382(4) Uani d . 1 1
H H11 1.0345 -0.0608 0.6719 0.046 Uiso calc R 1 1
C C12 0.86001(16) -0.09984(15) 0.82683(17) 0.0315(3) Uani d . 1 1
C C13 0.74046(17) -0.04027(17) 0.87751(17) 0.0369(4) Uani d . 1 1
H H13 0.6752 -0.0971 0.9593 0.044 Uiso calc R 1 1
C C14 0.71953(17) 0.10336(17) 0.80564(18) 0.0370(4) Uani d . 1 1
C C15 1.00506(16) -0.30610(15) 0.88616(16) 0.0324(3) Uani d . 1 1
C C16 1.03725(17) -0.37490(16) 0.79989(17) 0.0365(4) Uani d . 1 1
H H16 0.9738 -0.3717 0.7452 0.044 Uiso calc R 1 1
C C17 1.16171(17) -0.44842(17) 0.79308(17) 0.0366(4) Uani d . 1 1
H H17 1.1843 -0.4958 0.7335 0.044 Uiso calc R 1 1
C C18 1.25330(16) -0.45299(16) 0.87284(17) 0.0340(3) Uani d . 1 1
C C19 1.22220(17) -0.38360(17) 0.95874(18) 0.0372(4) Uani d . 1 1
H H19 1.2857 -0.3865 1.0132 0.045 Uiso calc R 1 1
C C20 1.09787(17) -0.31014(16) 0.96449(18) 0.0368(4) Uani d . 1 1
C C21 1.38909(18) -0.53102(19) 0.8653(2) 0.0426(4) Uani d . 1 1

loop_
_atom_site_aniso_label
_atom_site_aniso_U_11
_atom_site_aniso_U_22
_atom_site_aniso_U_33
_atom_site_aniso_U_12
_atom_site_aniso_U_13
_atom_site_aniso_U_23
Cl1 0.0639(3) 0.0762(4) 0.0827(4) 0.0180(3) -0.0260(3) -0.0621(3)
F1 0.0877(9) 0.0590(7) 0.0562(7) -0.0061(6) -0.0288(6) -0.0267(6)
F2 0.1045(10) 0.0538(7) 0.0453(6) -0.0072(7) -0.0209(7) -0.0190(5)
F3 0.0616(7) 0.0458(6) 0.0604(7) 0.0227(5) 0.0026(6) -0.0204(5)
F4 0.0379(6) 0.0673(8) 0.0858(9) -0.0064(5) 0.0052(6) -0.0309(7)
F5 0.0624(8) 0.0797(9) 0.1068(10) 0.0300(7) -0.0318(7) -0.0716(8)
F6 0.0514(7) 0.0652(7) 0.0604(7) 0.0206(6) -0.0210(6) -0.0168(6)
N1 0.0298(6) 0.0220(6) 0.0409(7) 0.0023(5) -0.0152(5) -0.0113(5)
N2 0.0356(7) 0.0221(6) 0.0619(9) 0.0018(5) -0.0261(7) -0.0132(6)
O1 0.0441(7) 0.0319(6) 0.1053(12) 0.0034(5) -0.0421(8) -0.0241(7)
O2 0.0350(6) 0.0266(5) 0.0551(7) 0.0012(4) -0.0212(5) -0.0168(5)
O3 0.0319(6) 0.0237(5) 0.0490(7) 0.0025(4) -0.0073(5) -0.0071(5)
C1 0.0345(8) 0.0365(8) 0.0518(10) -0.0056(7) -0.0105(7) -0.0191(8)
C2 0.0396(9) 0.0396(10) 0.0765(14) -0.0066(8) -0.0031(9) -0.0336(10)
C3 0.0423(10) 0.0263(8) 0.0855(15) -0.0017(7) -0.0064(10) -0.0175(9)
C4 0.0546(12) 0.0350(9) 0.0571(12) -0.0039(8) -0.0148(9) -0.0003(9)
C5 0.0435(9) 0.0342(8) 0.0445(9) -0.0045(7) -0.0098(8) -0.0133(7)
C6 0.0285(7) 0.0256(7) 0.0453(9) -0.0039(6) -0.0094(7) -0.0122(7)
C7 0.0324(8) 0.0265(7) 0.0471(9) -0.0016(6) -0.0133(7) -0.0132(7)
C8 0.0294(7) 0.0242(7) 0.0339(7) 0.0005(6) -0.0088(6) -0.0110(6)
C9 0.0333(8) 0.0243(7) 0.0448(9) 0.0018(6) -0.0196(7) -0.0128(7)
C10 0.0292(8) 0.0287(8) 0.0473(9) -0.0035(6) -0.0087(7) -0.0075(7)
C11 0.0285(8) 0.0289(8) 0.0487(9) 0.0026(6) -0.0056(7) -0.0122(7)
C12 0.0331(8) 0.0230(7) 0.0380(8) 0.0025(6) -0.0137(6) -0.0110(6)
C13 0.0357(8) 0.0327(8) 0.0359(8) 0.0018(7) -0.0055(7) -0.0115(7)
C14 0.0368(8) 0.0345(8) 0.0410(9) 0.0092(7) -0.0111(7) -0.0192(7)
C15 0.0324(8) 0.0219(7) 0.0353(8) 0.0018(6) -0.0083(6) -0.0065(6)
C16 0.0411(9) 0.0320(8) 0.0347(8) -0.0004(7) -0.0149(7) -0.0102(7)
C17 0.0427(9) 0.0324(8) 0.0348(8) -0.0006(7) -0.0069(7) -0.0156(7)
C18 0.0351(8) 0.0259(7) 0.0352(8) -0.0006(6) -0.0058(7) -0.0095(6)
C19 0.0351(8) 0.0358(8) 0.0441(9) 0.0018(7) -0.0131(7) -0.0190(7)
C20 0.0416(9) 0.0299(8) 0.0412(9) 0.0003(7) -0.0088(7) -0.0179(7)
C21 0.0379(9) 0.0400(9) 0.0488(10) 0.0031(7) -0.0074(8) -0.0207(8)

loop_
_atom_type_symbol
_atom_type_description
_atom_type_scat_dispersion_real
_atom_type_scat_dispersion_imag
_atom_type_scat_source
C C 0.0033 0.0016 'International Tables Vol C Tables 4.2.6.8 and 6.1.1.4'
H H 0.0000 0.0000 'International Tables Vol C Tables 4.2.6.8 and 6.1.1.4'
N N 0.0061 0.0033 'International Tables Vol C Tables 4.2.6.8 and 6.1.1.4'
O O 0.0106 0.0060 'International Tables Vol C Tables 4.2.6.8 and 6.1.1.4'
F F 0.0171 0.0103 'International Tables Vol C Tables 4.2.6.8 and 6.1.1.4'
Cl Cl 0.1484 0.1585 'International Tables Vol C Tables 4.2.6.8 and 6.1.1.4'

loop_
_geom_angle_atom_site_label_1
_geom_angle_atom_site_label_2
_geom_angle_atom_site_label_3
_geom_angle
C7 N1 C8 127.52(12)
C7 N1 H1 116.2
C8 N1 H1 116.2
C8 N2 C9 122.64(13)
C8 N2 H2 118.7
C9 N2 H2 118.7
C12 O3 C15 118.26(12)
F1 C1 C2 118.69(17)
F1 C1 C6 117.85(15)
C2 C1 C6 123.45(17)
C3 C2 C1 117.89(18)
C3 C2 H2A 121.1
C1 C2 H2A 121.1
C2 C3 C4 121.44(17)
C2 C3 H3 119.3
C4 C3 H3 119.3
C3 C4 C5 118.30(19)
C3 C4 H4 120.8
C5 C4 H4 120.8
F2 C5 C4 119.35(17)
F2 C5 C6 117.60(15)
C4 C5 C6 123.02(18)
C5 C6 C1 115.89(15)
C5 C6 C7 123.76(15)
C1 C6 C7 120.09(15)
O1 C7 N1 124.19(14)
O1 C7 C6 120.04(14)
N1 C7 C6 115.76(13)
O2 C8 N2 124.43(14)
O2 C8 N1 119.65(13)
N2 C8 N1 115.91(12)
C10 C9 C14 117.81(14)
C10 C9 N2 120.57(14)
C14 C9 N2 121.43(14)
C9 C10 C11 121.19(15)
C9 C10 H10 119.4
C11 C10 H10 119.4
C12 C11 C10 118.92(15)
C12 C11 H11 120.5
C10 C11 H11 120.5
C11 C12 O3 123.56(14)
C11 C12 C13 121.33(14)
O3 C12 C13 115.09(13)
C14 C13 C12 117.68(15)
C14 C13 H13 121.2
C12 C13 H13 121.2
F3 C14 C13 118.10(15)
F3 C14 C9 118.80(14)
C13 C14 C9 123.05(15)
O3 C15 C16 119.66(14)
O3 C15 C20 120.24(14)
C16 C15 C20 119.85(14)
C15 C16 C17 119.88(15)
C15 C16 H16 120.1
C17 C16 H16 120.1
C18 C17 C16 119.86(15)
C18 C17 H17 120.1
C16 C17 H17 120.1
C17 C18 C19 120.59(15)
C17 C18 C21 120.41(15)
C19 C18 C21 118.99(15)
C20 C19 C18 119.12(15)
C20 C19 H19 120.4
C18 C19 H19 120.4
C19 C20 C15 120.69(15)
C19 C20 Cl1 120.01(13)
C15 C20 Cl1 119.28(12)
F5 C21 F6 107.35(15)
F5 C21 F4 106.12(15)
F6 C21 F4 105.84(15)
F5 C21 C18 112.98(15)
F6 C21 C18 112.64(14)
F4 C21 C18 111.43(14)

loop_
_geom_bond_atom_site_label_1
_geom_bond_atom_site_label_2
_geom_bond_distance
Cl1 C20 1.7214(17)
F1 C1 1.344(2)
F2 C5 1.345(2)
F3 C14 1.3444(19)
F4 C21 1.339(2)
F5 C21 1.315(2)
F6 C21 1.325(2)
N1 C7 1.3566(19)
N1 C8 1.4070(18)
N1 H1 0.8800
N2 C8 1.331(2)
N2 C9 1.4180(19)
N2 H2 0.8800
O1 C7 1.214(2)
O2 C8 1.2152(18)
O3 C12 1.3767(18)
O3 C15 1.3776(18)
C1 C2 1.371(2)
C1 C6 1.379(2)
C2 C3 1.370(3)
C2 H2A 0.9500
C3 C4 1.371(3)
C3 H3 0.9500
C4 C5 1.373(3)
C4 H4 0.9500
C5 C6 1.375(2)
C6 C7 1.501(2)
C9 C10 1.372(2)
C9 C14 1.380(2)
C10 C11 1.389(2)
C10 H10 0.9500
C11 C12 1.376(2)
C11 H11 0.9500
C12 C13 1.383(2)
C13 C14 1.369(2)
C13 H13 0.9500
C15 C16 1.378(2)
C15 C20 1.379(2)
C16 C17 1.379(2)
C16 H16 0.9500
C17 C18 1.378(2)
C17 H17 0.9500
C18 C19 1.380(2)
C18 C21 1.494(2)
C19 C20 1.377(2)
C19 H19 0.9500

loop_
_geom_hbond_atom_site_label_D
_geom_hbond_atom_site_label_H
_geom_hbond_atom_site_label_A
_geom_hbond_site_symmetry_A
_geom_hbond_distance_DH
_geom_hbond_distance_HA
_geom_hbond_distance_DA
_geom_hbond_angle_DHA
N1 H1 O2 2_666 0.88 1.97 2.8157(17) 161
C2 H2A Cg2 1_565 0.95 2.89 3.661(2) 139

loop_
_geom_torsion_atom_site_label_1
_geom_torsion_atom_site_label_2
_geom_torsion_atom_site_label_3
_geom_torsion_atom_site_label_4
_geom_torsion
F1 C1 C2 C3 -178.48(16)
C6 C1 C2 C3 0.2(3)
C1 C2 C3 C4 -0.2(3)
C2 C3 C4 C5 0.2(3)
C3 C4 C5 F2 -178.29(18)
C3 C4 C5 C6 -0.1(3)
F2 C5 C6 C1 178.30(15)
C4 C5 C6 C1 0.1(3)
F2 C5 C6 C7 4.2(2)
C4 C5 C6 C7 -174.03(16)
F1 C1 C6 C5 178.56(15)
C2 C1 C6 C5 -0.1(2)
F1 C1 C6 C7 -7.1(2)
C2 C1 C6 C7 174.21(15)
C8 N1 C7 O1 3.9(3)
C8 N1 C7 C6 -175.67(14)
C5 C6 C7 O1 121.8(2)
C1 C6 C7 O1 -52.1(2)
C5 C6 C7 N1 -58.6(2)
C1 C6 C7 N1 127.49(16)
C9 N2 C8 O2 -5.5(3)
C9 N2 C8 N1 174.92(14)
C7 N1 C8 O2 178.80(15)
C7 N1 C8 N2 -1.6(2)
C8 N2 C9 C10 122.32(18)
C8 N2 C9 C14 -62.8(2)
C14 C9 C10 C11 -0.6(2)
N2 C9 C10 C11 174.45(15)
C9 C10 C11 C12 0.6(3)
C10 C11 C12 O3 179.01(15)
C10 C11 C12 C13 0.6(3)
C15 O3 C12 C11 19.0(2)
C15 O3 C12 C13 -162.55(14)
C11 C12 C13 C14 -1.7(2)
O3 C12 C13 C14 179.82(14)
C12 C13 C14 F3 -175.87(15)
C12 C13 C14 C9 1.6(3)
C10 C9 C14 F3 176.97(15)
N2 C9 C14 F3 2.0(2)
C10 C9 C14 C13 -0.5(2)
N2 C9 C14 C13 -175.52(15)
C12 O3 C15 C16 -101.84(17)
C12 O3 C15 C20 83.96(18)
O3 C15 C16 C17 -173.73(14)
C20 C15 C16 C17 0.5(2)
C15 C16 C17 C18 0.1(2)
C16 C17 C18 C19 -0.6(2)
C16 C17 C18 C21 -179.38(15)
C17 C18 C19 C20 0.4(2)
C21 C18 C19 C20 179.20(15)
C18 C19 C20 C15 0.3(2)
C18 C19 C20 Cl1 178.96(12)
O3 C15 C20 C19 173.50(14)
C16 C15 C20 C19 -0.7(2)
O3 C15 C20 Cl1 -5.2(2)
C16 C15 C20 Cl1 -179.39(12)
C17 C18 C21 F5 -9.8(2)
C19 C18 C21 F5 171.34(15)
C17 C18 C21 F6 -131.67(17)
C19 C18 C21 F6 49.5(2)
C17 C18 C21 F4 109.55(18)
C19 C18 C21 F4 -69.3(2)
